data_4109782
loop_
_publ_author_name
'Andrzej Rajca'
'Masahiro Takahashi'
'Maren Pink'
'Ga\"elle Spagnol'
'Suchada Rajca'

_publ_section_title
;
 Conformationally Constrained, Stable, Triplet Ground State (S=1)
 Nitroxide Diradicals. Antiferromagnetic Chains of S=1 Diradicals
;
_journal_name_full 'Journal of the American Chemical Society'
_journal_page_first 10159
_journal_page_last 10170
_journal_paper_doi 10.1021/ja0712017
_journal_volume 129
_journal_year 2007
_chemical_formula_moiety 'C46H56 N4O13F12Co, 0.75 CH2Cl2, 1.25 C3H6O'
_chemical_formula_sum 'C50.5 H65 Cl1.5 Co F12 N4 O14.25'
_chemical_formula_weight 1296.17
_chemical_name_systematic
; 
 ? 
;
_space_group_IT_number 2
_symmetry_cell_setting triclinic
_symmetry_space_group_name_Hall '-P 1'
_symmetry_space_group_name_H-M 'P -1'
_atom_sites_solution_hydrogens geom
_atom_sites_solution_primary direct
_atom_sites_solution_secondary difmap
_audit_creation_method SHELXL-97
_cell_angle_alpha 85.068(3)
_cell_angle_beta 87.920(3)
_cell_angle_gamma 68.748(3)
_cell_formula_units_Z 2
_cell_length_a 12.0460(17)
_cell_length_b 14.3395(19)
_cell_length_c 18.279(3)
_cell_measurement_reflns_used 7685
_cell_measurement_temperature 130(2)
_cell_measurement_theta_max 26.1
_cell_measurement_theta_min 2.3
_cell_volume 2931.7(7)
_computing_cell_refinement 'SAINT (Bruker, 2003)'
_computing_data_collection 'SMART (Bruker, 2001)'
_computing_data_reduction 'SAINT (Bruker, 2003)'
_computing_molecular_graphics 'SHELXTL (Bruker, 2003), XTEL (loc. libr.)'
_computing_publication_material 'SHELXTL (Bruker, 2003)'
_computing_structure_refinement 'SHELXL-97 (Sheldrick, 1997)'
_computing_structure_solution 'SIR-2004 (Burla et al., 2005)'
_diffrn_ambient_temperature 130(2)
_diffrn_detector 'CCD area detector'
_diffrn_detector_area_resol_mean 44.52
_diffrn_detector_type 'Bruker SMART 6000'
_diffrn_measured_fraction_theta_full 0.973
_diffrn_measured_fraction_theta_max 0.973
_diffrn_measurement_details '0.30 degree frames measured for 20 seconds each'
_diffrn_measurement_device 'three-circle goniometer with fixed chi'
_diffrn_measurement_device_type 'Bruker Platform goniometer'
_diffrn_measurement_method \w-scans
_diffrn_radiation_monochromator graphite
_diffrn_radiation_source 'fine-focus sealed tube'
_diffrn_radiation_type MoK\a
_diffrn_radiation_wavelength 0.71073
_diffrn_reflns_av_R_equivalents 0.0497
_diffrn_reflns_av_sigmaI/netI 0.0550
_diffrn_reflns_limit_h_max 15
_diffrn_reflns_limit_h_min -15
_diffrn_reflns_limit_k_max 18
_diffrn_reflns_limit_k_min -17
_diffrn_reflns_limit_l_max 22
_diffrn_reflns_limit_l_min -22
_diffrn_reflns_number 35042
_diffrn_reflns_theta_full 26.65
_diffrn_reflns_theta_max 26.65
_diffrn_reflns_theta_min 1.12
_diffrn_standards_decay_% 0.0
_diffrn_standards_interval_time 808
_diffrn_standards_number 54
_exptl_absorpt_coefficient_mu 0.464
_exptl_absorpt_correction_T_max 0.9211
_exptl_absorpt_correction_T_min 0.9128
_exptl_absorpt_correction_type multi-scan
_exptl_absorpt_process_details 'SADABS, R. Blessing; 1995'
_exptl_crystal_colour red
_exptl_crystal_density_diffrn 1.468
_exptl_crystal_description block
_exptl_crystal_F_000 1341
_exptl_crystal_size_max 0.20
_exptl_crystal_size_mid 0.19
_exptl_crystal_size_min 0.18
_refine_diff_density_max 1.028
_refine_diff_density_min -0.660
_refine_diff_density_rms 0.079
_refine_ls_extinction_method none
_refine_ls_goodness_of_fit_ref 1.022
_refine_ls_hydrogen_treatment riding
_refine_ls_matrix_type full
_refine_ls_number_parameters 810
_refine_ls_number_reflns 12008
_refine_ls_number_restraints 95
_refine_ls_restrained_S_all 1.036
_refine_ls_R_factor_all 0.0789
_refine_ls_R_factor_gt 0.0517
_refine_ls_shift/su_max 0.001
_refine_ls_shift/su_mean 0.000
_refine_ls_structure_factor_coef Fsqd
_refine_ls_weighting_details 'calc w=1/[\s^2^(Fo^2^)+(0.0660P)^2^+4.3052P] where P=(Fo^2^+2Fc^2^)/3'
_refine_ls_weighting_scheme calc
_refine_ls_wR_factor_gt 0.1311
_refine_ls_wR_factor_ref 0.1502
_reflns_number_gt 8759
_reflns_number_total 12008
_reflns_threshold_expression >2sigma(I)
_cod_data_source_file ja0712017si20070219_032059.cif
_cod_data_source_block 06476
_cod_original_cell_volume 2931.8(7)
_cod_original_formula_sum 'C50.50 H65 Cl1.50 Co F12 N4 O14.25'
_cod_database_code 4109782

loop_
_symmetry_equiv_pos_as_xyz
'x, y, z'
'-x, -y, -z'

loop_
_atom_site_label
_atom_site_type_symbol
_atom_site_fract_x
_atom_site_fract_y
_atom_site_fract_z
_atom_site_U_iso_or_equiv
_atom_site_adp_type
_atom_site_occupancy
_atom_site_symmetry_multiplicity
_atom_site_calc_flag
_atom_site_refinement_flags
_atom_site_disorder_assembly
_atom_site_disorder_group
Co1 Co 1.13013(4) 0.15389(3) 0.72746(2) 0.02156(11) Uani 1 1 d . . .
O1 O 1.04539(16) 0.29564(15) 0.66987(10) 0.0188(4) Uani 1 1 d . . .
O2 O 0.96577(18) 0.44686(19) 0.90643(11) 0.0293(5) Uani 1 1 d . . .
O3 O 0.70752(18) 0.55208(15) 0.65731(10) 0.0205(4) Uani 1 1 d . . .
O4 O 1.16933(18) 0.44919(17) 0.84152(11) 0.0237(5) Uani 1 1 d . . .
H4O H 1.1006 0.4432 0.8646 0.062(14) Uiso 1 1 d R . .
O5 O 0.77462(18) 0.39316(16) 0.56573(10) 0.0220(4) Uani 1 1 d . . .
O6 O 0.65524(17) 0.51566(16) 0.94109(11) 0.0214(4) Uani 1 1 d . . .
O7 O 0.65689(17) 0.77165(16) 0.65536(11) 0.0221(4) Uani 1 1 d . . .
O8 O 1.29455(17) 0.50682(15) 0.73211(11) 0.0206(4) Uani 1 1 d . . .
O9 O 1.2147(2) 0.02762(17) 0.79792(13) 0.0291(5) Uani 1 1 d . . .
O10 O 0.96818(19) 0.15046(16) 0.76354(12) 0.0267(5) Uani 1 1 d . . .
O11 O 1.12631(19) 0.05518(17) 0.65222(12) 0.0276(5) Uani 1 1 d . . .
O12 O 1.28855(18) 0.15083(16) 0.67871(12) 0.0239(5) Uani 1 1 d . . .
N1 N 0.9302(2) 0.34144(18) 0.65684(12) 0.0171(5) Uani 1 1 d . . .
N2 N 0.8551(2) 0.45990(19) 0.89403(13) 0.0201(5) Uani 1 1 d . . .
N3 N 0.7277(2) 0.60569(18) 0.71640(13) 0.0185(5) Uani 1 1 d . . .
N4 N 1.1523(2) 0.42908(18) 0.76616(12) 0.0183(5) Uani 1 1 d . . .
C1 C 0.8572(2) 0.3980(2) 0.70288(15) 0.0172(6) Uani 1 1 d . . .
C2 C 0.8970(3) 0.3386(2) 0.57781(15) 0.0193(6) Uani 1 1 d . . .
C3 C 0.6905(3) 0.3981(2) 0.62488(16) 0.0227(6) Uani 1 1 d . . .
C4 C 0.7263(3) 0.4486(2) 0.68629(15) 0.0191(6) Uani 1 1 d . . .
C5 C 0.6553(2) 0.4486(2) 0.75563(15) 0.0185(6) Uani 1 1 d . . .
H5A H 0.5780 0.4460 0.7520 0.022 Uiso 1 1 calc R . .
C6 C 0.6955(2) 0.4523(2) 0.82222(15) 0.0189(6) Uani 1 1 d . . .
C7 C 0.6227(3) 0.4548(2) 0.89259(16) 0.0227(6) Uani 1 1 d . . .
C8 C 0.7746(3) 0.4934(2) 0.96040(15) 0.0213(6) Uani 1 1 d . . .
C9 C 0.8168(2) 0.4495(2) 0.83067(15) 0.0177(6) Uani 1 1 d . . .
C10 C 0.9064(2) 0.4266(2) 0.76822(15) 0.0167(6) Uani 1 1 d . . .
H10A H 0.9804 0.3700 0.7851 0.020 Uiso 1 1 calc R . .
C11 C 0.9350(3) 0.2305(2) 0.55903(17) 0.0255(7) Uani 1 1 d . . .
H11A H 0.9033 0.1930 0.5960 0.038 Uiso 1 1 calc R . .
H11B H 1.0222 0.2004 0.5584 0.038 Uiso 1 1 calc R . .
H11C H 0.9042 0.2283 0.5106 0.038 Uiso 1 1 calc R . .
C12 C 0.9614(3) 0.3963(2) 0.53148(16) 0.0246(6) Uani 1 1 d . . .
H12A H 0.9349 0.4653 0.5458 0.037 Uiso 1 1 calc R . .
H12B H 0.9435 0.3970 0.4795 0.037 Uiso 1 1 calc R . .
H12C H 1.0475 0.3638 0.5391 0.037 Uiso 1 1 calc R . .
C13 C 0.5707(3) 0.4632(3) 0.59133(17) 0.0275(7) Uani 1 1 d . . .
H13A H 0.5516 0.4285 0.5525 0.041 Uiso 1 1 calc R . .
H13B H 0.5747 0.5272 0.5705 0.041 Uiso 1 1 calc R . .
H13C H 0.5088 0.4757 0.6294 0.041 Uiso 1 1 calc R . .
C14 C 0.6903(3) 0.2951(2) 0.65210(17) 0.0257(7) Uani 1 1 d . . .
H14A H 0.6813 0.2600 0.6103 0.039 Uiso 1 1 calc R . .
H14B H 0.6239 0.3025 0.6866 0.039 Uiso 1 1 calc R . .
H14C H 0.7656 0.2563 0.6770 0.039 Uiso 1 1 calc R . .
C15 C 0.4902(3) 0.5125(3) 0.88130(17) 0.0308(7) Uani 1 1 d . . .
H15A H 0.4776 0.5813 0.8615 0.046 Uiso 1 1 calc R . .
H15B H 0.4483 0.5142 0.9284 0.046 Uiso 1 1 calc R . .
H15C H 0.4593 0.4794 0.8468 0.046 Uiso 1 1 calc R . .
C16 C 0.6435(3) 0.3487(3) 0.92599(18) 0.0309(7) Uani 1 1 d . . .
H16A H 0.6104 0.3516 0.9759 0.046 Uiso 1 1 calc R . .
H16B H 0.7292 0.3097 0.9277 0.046 Uiso 1 1 calc R . .
H16C H 0.6042 0.3165 0.8959 0.046 Uiso 1 1 calc R . .
C17 C 0.7820(3) 0.5912(3) 0.97978(17) 0.0275(7) Uani 1 1 d . . .
H17A H 0.7564 0.6411 0.9377 0.041 Uiso 1 1 calc R . .
H17B H 0.8643 0.5807 0.9922 0.041 Uiso 1 1 calc R . .
H17C H 0.7300 0.6153 1.0220 0.041 Uiso 1 1 calc R . .
C18 C 0.8188(3) 0.4126(3) 1.02318(16) 0.0267(7) Uani 1 1 d . . .
H18A H 0.7654 0.4313 1.0656 0.040 Uiso 1 1 calc R . .
H18B H 0.8994 0.4060 1.0367 0.040 Uiso 1 1 calc R . .
H18C H 0.8199 0.3485 1.0077 0.040 Uiso 1 1 calc R . .
C19 C 0.8473(2) 0.6047(2) 0.71088(15) 0.0178(6) Uani 1 1 d . . .
C20 C 0.6362(3) 0.7074(2) 0.71386(16) 0.0233(6) Uani 1 1 d . . .
C21 C 0.7714(3) 0.7831(2) 0.65060(17) 0.0225(6) Uani 1 1 d . . .
C22 C 0.8700(2) 0.6887(2) 0.68131(15) 0.0194(6) Uani 1 1 d . . .
C23 C 0.9878(3) 0.6847(2) 0.67994(15) 0.0203(6) Uani 1 1 d . . .
H23A H 1.0046 0.7415 0.6599 0.024 Uiso 1 1 calc R . .
C24 C 1.0805(2) 0.6003(2) 0.70686(15) 0.0186(6) Uani 1 1 d . . .
C25 C 1.2061(2) 0.6026(2) 0.70763(16) 0.0200(6) Uani 1 1 d . . .
C26 C 1.2663(2) 0.4192(2) 0.72702(16) 0.0201(6) Uani 1 1 d . . .
C27 C 1.0560(2) 0.5161(2) 0.73665(15) 0.0172(6) Uani 1 1 d . . .
C28 C 0.9390(2) 0.5180(2) 0.73924(14) 0.0171(6) Uani 1 1 d . . .
C29 C 0.6374(3) 0.7449(3) 0.78957(17) 0.0283(7) Uani 1 1 d . . .
H29A H 0.7187 0.7384 0.8013 0.043 Uiso 1 1 calc R . .
H29B H 0.6094 0.7047 0.8266 0.043 Uiso 1 1 calc R . .
H29C H 0.5848 0.8155 0.7894 0.043 Uiso 1 1 calc R . .
C30 C 0.5137(3) 0.7064(3) 0.69749(19) 0.0286(7) Uani 1 1 d . . .
H30A H 0.5113 0.6912 0.6464 0.043 Uiso 1 1 calc R . .
H30B H 0.4530 0.7722 0.7051 0.043 Uiso 1 1 calc R . .
H30C H 0.4978 0.6549 0.7304 0.043 Uiso 1 1 calc R . .
C31 C 0.7673(3) 0.8750(2) 0.6887(2) 0.0319(7) Uani 1 1 d . . .
H31A H 0.7660 0.8606 0.7420 0.048 Uiso 1 1 calc R . .
H31B H 0.6955 0.9321 0.6736 0.048 Uiso 1 1 calc R . .
H31C H 0.8380 0.8912 0.6748 0.048 Uiso 1 1 calc R . .
C32 C 0.7891(3) 0.8003(3) 0.56798(18) 0.0314(7) Uani 1 1 d . . .
H32A H 0.7886 0.7423 0.5435 0.047 Uiso 1 1 calc R . .
H32B H 0.8655 0.8090 0.5589 0.047 Uiso 1 1 calc R . .
H32C H 0.7244 0.8607 0.5486 0.047 Uiso 1 1 calc R . .
C33 C 1.2103(3) 0.6743(2) 0.76413(17) 0.0254(6) Uani 1 1 d . . .
H33A H 1.1855 0.6528 0.8123 0.038 Uiso 1 1 calc R . .
H33B H 1.1563 0.7425 0.7491 0.038 Uiso 1 1 calc R . .
H33C H 1.2917 0.6735 0.7671 0.038 Uiso 1 1 calc R . .
C34 C 1.2447(3) 0.6353(2) 0.63161(17) 0.0251(7) Uani 1 1 d . . .
H34A H 1.2427 0.5885 0.5961 0.038 Uiso 1 1 calc R . .
H34B H 1.3258 0.6353 0.6344 0.038 Uiso 1 1 calc R . .
H34C H 1.1901 0.7030 0.6159 0.038 Uiso 1 1 calc R . .
C35 C 1.3685(3) 0.3341(2) 0.76435(18) 0.0247(6) Uani 1 1 d . . .
H35A H 1.3697 0.3449 0.8165 0.037 Uiso 1 1 calc R . .
H35B H 1.4439 0.3322 0.7412 0.037 Uiso 1 1 calc R . .
H35C H 1.3579 0.2703 0.7595 0.037 Uiso 1 1 calc R . .
C36 C 1.2533(3) 0.3985(2) 0.64758(16) 0.0229(6) Uani 1 1 d . . .
H36A H 1.1881 0.4549 0.6240 0.034 Uiso 1 1 calc R . .
H36B H 1.2358 0.3369 0.6472 0.034 Uiso 1 1 calc R . .
H36C H 1.3277 0.3904 0.6207 0.034 Uiso 1 1 calc R . .
C37 C 1.2452(3) -0.1158(2) 0.87656(16) 0.0337(8) Uani 1 1 d D . .
F1 F 1.3484(4) -0.1598(4) 0.8440(4) 0.092(2) Uani 0.835(12) 1 d PD A 1
F2 F 1.2024(4) -0.1882(3) 0.89265(18) 0.0441(9) Uani 0.835(12) 1 d PD A 1
F3 F 1.2635(6) -0.0889(3) 0.9413(3) 0.0766(18) Uani 0.835(12) 1 d PD A 1
F1D F 1.3308(14) -0.171(2) 0.8340(12) 0.0766(18) Uani 0.165(12) 1 d PD A 2
F2D F 1.198(2) -0.1771(15) 0.9120(17) 0.092(2) Uani 0.165(12) 1 d PD A 2
F3D F 1.3107(17) -0.0915(16) 0.9224(8) 0.0441(9) Uani 0.165(12) 1 d PD A 2
C38 C 1.1630(3) -0.0253(2) 0.83043(18) 0.0271(7) Uani 1 1 d . A .
C39 C 1.0410(3) -0.0101(3) 0.8312(2) 0.0319(7) Uani 1 1 d . . .
H39A H 1.0160 -0.0609 0.8547 0.038 Uiso 1 1 calc R A .
C40 C 0.9559(3) 0.0755(2) 0.79924(18) 0.0282(7) Uani 1 1 d . A .
C41 C 0.8246(3) 0.0841(2) 0.80514(17) 0.0462(10) Uani 1 1 d D . .
F4 F 0.8060(2) 0.0133(3) 0.8496(2) 0.0762(14) Uani 0.878(5) 1 d PD A 1
F5 F 0.7847(2) 0.0734(2) 0.73907(18) 0.0541(9) Uani 0.878(5) 1 d PD A 1
F6 F 0.7553(3) 0.1752(2) 0.82285(17) 0.0399(8) Uani 0.878(5) 1 d PD A 1
F4D F 0.8190(15) 0.0626(15) 0.8783(3) 0.0399(8) Uani 0.122(5) 1 d PD A 2
F5D F 0.7916(17) 0.0183(13) 0.7732(12) 0.0762(14) Uani 0.122(5) 1 d PD A 2
F6D F 0.740(2) 0.1753(12) 0.8055(18) 0.0541(9) Uani 0.122(5) 1 d PD A 2
C42 C 1.1843(3) -0.0665(3) 0.5669(2) 0.0363(8) Uani 1 1 d . . .
C43 C 1.2113(3) 0.0075(2) 0.61237(17) 0.0256(7) Uani 1 1 d . . .
C44 C 1.3214(3) 0.0183(2) 0.60103(18) 0.0284(7) Uani 1 1 d . . .
H44A H 1.3796 -0.0262 0.5712 0.034 Uiso 1 1 calc R . .
C45 C 1.3478(3) 0.0927(2) 0.63238(16) 0.0225(6) Uani 1 1 d . . .
C46 C 1.4610(3) 0.1113(2) 0.60628(18) 0.0283(7) Uani 1 1 d . . .
F7 F 1.1373(3) -0.0213(2) 0.50236(14) 0.0661(8) Uani 1 1 d . . .
F8 F 1.1066(2) -0.10232(18) 0.59948(14) 0.0532(6) Uani 1 1 d . . .
F9 F 1.2813(2) -0.14463(18) 0.55204(15) 0.0572(7) Uani 1 1 d . . .
F10 F 1.4328(2) 0.19675(17) 0.56294(13) 0.0483(6) Uani 1 1 d . . .
F11 F 1.52197(18) 0.12191(18) 0.66235(12) 0.0436(5) Uani 1 1 d . . .
F12 F 1.53574(18) 0.03899(16) 0.56832(12) 0.0409(5) Uani 1 1 d . . .
O13 O 1.15603(18) 0.23531(16) 0.80826(11) 0.0230(4) Uani 1 1 d . . .
H13O H 1.1546 0.2994 0.7940 0.044(11) Uiso 1 1 d R . .
H13P H 1.2109 0.2093 0.8366 0.037(11) Uiso 1 1 d R . .
Cl1D Cl 0.97172(18) 0.86095(12) 1.02291(8) 0.0622(6) Uani 0.753(4) 1 d PDU B 2
Cl2D Cl 0.9132(2) 0.7730(2) 0.89760(11) 0.0480(5) Uani 0.753(4) 1 d PDU B 2
C1D C 0.8992(5) 0.7828(4) 0.9934(3) 0.0413(12) Uani 0.753(4) 1 d PDU B 2
H1D1 H 0.9341 0.7151 1.0190 0.050 Uiso 0.753(4) 1 calc PR B 2
H1D2 H 0.8137 0.8108 1.0068 0.050 Uiso 0.753(4) 1 calc PR B 2
O1E O 0.9251(19) 0.778(2) 0.8849(11) 0.0480(5) Uani 0.247(4) 1 d PDU B 3
C1E C 0.8532(14) 0.8187(12) 0.9310(8) 0.0480(5) Uani 0.247(4) 1 d PDU B 3
C2E C 0.7284(13) 0.8616(13) 0.9208(12) 0.061(5) Uani 0.247(4) 1 d PDU B 3
H2E1 H 0.7078 0.9281 0.8944 0.092 Uiso 0.247(4) 1 calc PR B 3
H2E2 H 0.6882 0.8681 0.9687 0.092 Uiso 0.247(4) 1 calc PR B 3
H2E3 H 0.7028 0.8183 0.8922 0.092 Uiso 0.247(4) 1 calc PR B 3
C3E C 0.892(2) 0.8275(16) 1.0048(9) 0.0622(6) Uani 0.247(4) 1 d PDU B 3
H3E1 H 0.9418 0.7610 1.0262 0.093 Uiso 0.247(4) 1 calc PR B 3
H3E2 H 0.8220 0.8556 1.0362 0.093 Uiso 0.247(4) 1 calc PR B 3
H3E3 H 0.9380 0.8719 1.0012 0.093 Uiso 0.247(4) 1 calc PR B 3
O1S O 0.3430(2) 1.1581(2) 0.90887(14) 0.0446(7) Uani 1 1 d D C 3
C2S C 0.4913(4) 1.0433(3) 0.8390(2) 0.0503(10) Uani 1 1 d D C 3
H2SA H 0.4239 1.0489 0.8082 0.075 Uiso 1 1 calc R C 3
H2SB H 0.5307 0.9732 0.8578 0.075 Uiso 1 1 calc R C 3
H2SC H 0.5481 1.0656 0.8097 0.075 Uiso 1 1 calc R C 3
C3S C 0.4477(3) 1.1069(3) 0.90124(19) 0.0365(8) Uani 1 1 d D C 3
C4S C 0.5379(4) 1.1077(4) 0.9554(2) 0.0492(10) Uani 1 1 d D C 3
H4SA H 0.4969 1.1438 0.9975 0.074 Uiso 1 1 calc R C 3
H4SB H 0.5892 1.1413 0.9319 0.074 Uiso 1 1 calc R C 3
H4SC H 0.5866 1.0386 0.9722 0.074 Uiso 1 1 calc R C 3

loop_
_atom_site_aniso_label
_atom_site_aniso_U_11
_atom_site_aniso_U_22
_atom_site_aniso_U_33
_atom_site_aniso_U_23
_atom_site_aniso_U_13
_atom_site_aniso_U_12
Co1 0.0185(2) 0.0244(2) 0.0228(2) -0.00187(16) 0.00258(15) -0.00919(17)
O1 0.0125(9) 0.0246(11) 0.0183(10) -0.0013(8) 0.0016(7) -0.0056(8)
O2 0.0164(10) 0.0575(15) 0.0168(10) -0.0066(10) 0.0010(8) -0.0161(11)
O3 0.0211(10) 0.0244(11) 0.0159(10) -0.0023(8) 0.0001(8) -0.0080(9)
O4 0.0218(11) 0.0361(12) 0.0147(10) -0.0024(9) -0.0011(8) -0.0120(10)
O5 0.0200(10) 0.0338(12) 0.0127(9) -0.0032(8) 0.0019(8) -0.0103(9)
O6 0.0169(10) 0.0311(11) 0.0176(10) -0.0063(8) 0.0022(8) -0.0097(9)
O7 0.0160(10) 0.0241(11) 0.0239(11) 0.0017(8) 0.0012(8) -0.0055(9)
O8 0.0142(10) 0.0235(11) 0.0244(11) -0.0012(8) 0.0005(8) -0.0075(8)
O9 0.0267(12) 0.0289(12) 0.0334(12) 0.0022(10) -0.0018(9) -0.0128(10)
O10 0.0234(11) 0.0245(11) 0.0313(12) 0.0009(9) 0.0035(9) -0.0085(9)
O11 0.0261(12) 0.0272(12) 0.0316(12) -0.0027(9) -0.0008(9) -0.0119(10)
O12 0.0196(10) 0.0270(11) 0.0269(11) -0.0049(9) 0.0051(8) -0.0103(9)
N1 0.0162(11) 0.0257(13) 0.0129(11) -0.0008(9) 0.0020(9) -0.0121(10)
N2 0.0157(12) 0.0323(14) 0.0147(12) -0.0029(10) 0.0048(9) -0.0118(11)
N3 0.0156(12) 0.0242(13) 0.0169(12) -0.0054(10) 0.0015(9) -0.0080(10)
N4 0.0151(11) 0.0262(13) 0.0135(11) -0.0016(9) 0.0009(9) -0.0075(10)
C1 0.0168(14) 0.0231(14) 0.0132(13) -0.0006(11) 0.0038(10) -0.0096(12)
C2 0.0189(14) 0.0289(16) 0.0111(13) -0.0028(11) 0.0023(10) -0.0096(12)
C3 0.0176(14) 0.0344(17) 0.0174(14) -0.0051(12) 0.0040(11) -0.0104(13)
C4 0.0172(14) 0.0268(15) 0.0149(13) -0.0017(11) 0.0029(11) -0.0100(12)
C5 0.0140(13) 0.0252(15) 0.0177(14) -0.0034(11) 0.0046(10) -0.0089(12)
C6 0.0162(14) 0.0228(15) 0.0186(14) -0.0045(11) 0.0048(11) -0.0082(12)
C7 0.0217(15) 0.0351(17) 0.0165(14) -0.0093(12) 0.0049(11) -0.0154(13)
C8 0.0167(14) 0.0349(17) 0.0143(13) -0.0062(12) 0.0046(11) -0.0112(13)
C9 0.0174(14) 0.0230(14) 0.0137(13) -0.0006(11) 0.0008(10) -0.0087(12)
C10 0.0147(13) 0.0225(14) 0.0146(13) -0.0019(11) 0.0028(10) -0.0088(11)
C11 0.0304(17) 0.0305(17) 0.0189(15) -0.0061(12) 0.0022(12) -0.0143(14)
C12 0.0275(16) 0.0347(17) 0.0148(14) 0.0005(12) 0.0039(12) -0.0157(14)
C13 0.0201(15) 0.0379(18) 0.0237(16) -0.0062(13) -0.0042(12) -0.0084(14)
C14 0.0232(15) 0.0362(18) 0.0231(15) -0.0053(13) 0.0040(12) -0.0169(14)
C15 0.0212(16) 0.053(2) 0.0217(16) -0.0123(15) 0.0068(12) -0.0166(15)
C16 0.0384(19) 0.0400(19) 0.0225(16) -0.0075(14) 0.0108(14) -0.0239(16)
C17 0.0293(17) 0.0365(18) 0.0208(15) -0.0057(13) 0.0010(12) -0.0164(15)
C18 0.0255(16) 0.0371(18) 0.0174(14) -0.0009(13) 0.0033(12) -0.0119(14)
C19 0.0156(13) 0.0255(15) 0.0134(13) -0.0048(11) 0.0044(10) -0.0083(12)
C20 0.0198(15) 0.0273(16) 0.0213(15) -0.0017(12) 0.0031(11) -0.0071(13)
C21 0.0182(14) 0.0222(15) 0.0261(16) -0.0004(12) 0.0022(12) -0.0068(12)
C22 0.0171(14) 0.0241(15) 0.0157(13) -0.0031(11) 0.0021(11) -0.0056(12)
C23 0.0222(15) 0.0230(15) 0.0189(14) -0.0011(11) 0.0035(11) -0.0123(12)
C24 0.0178(14) 0.0255(15) 0.0149(13) -0.0042(11) 0.0029(10) -0.0105(12)
C25 0.0162(14) 0.0242(15) 0.0216(15) -0.0007(12) 0.0020(11) -0.0101(12)
C26 0.0145(13) 0.0248(15) 0.0228(15) -0.0029(12) 0.0035(11) -0.0094(12)
C27 0.0155(13) 0.0233(14) 0.0126(13) -0.0035(11) 0.0016(10) -0.0065(11)
C28 0.0194(14) 0.0233(14) 0.0105(12) -0.0040(11) 0.0039(10) -0.0100(12)
C29 0.0272(16) 0.0305(17) 0.0259(16) -0.0075(13) 0.0059(13) -0.0081(14)
C30 0.0164(15) 0.0305(17) 0.0370(18) -0.0009(14) 0.0023(13) -0.0067(13)
C31 0.0264(17) 0.0261(17) 0.044(2) -0.0043(15) 0.0008(14) -0.0099(14)
C32 0.0245(16) 0.0360(19) 0.0275(17) 0.0070(14) 0.0043(13) -0.0061(14)
C33 0.0213(15) 0.0278(16) 0.0286(16) -0.0044(13) -0.0005(12) -0.0101(13)
C34 0.0202(15) 0.0314(17) 0.0253(16) 0.0025(13) 0.0027(12) -0.0124(13)
C35 0.0154(14) 0.0259(16) 0.0320(17) 0.0004(13) 0.0026(12) -0.0075(12)
C36 0.0208(15) 0.0277(16) 0.0224(15) -0.0067(12) 0.0077(12) -0.0109(13)
C37 0.0319(18) 0.0314(18) 0.0376(19) 0.0011(15) -0.0010(15) -0.0121(15)
F1 0.0307(18) 0.066(3) 0.135(4) 0.056(3) 0.042(2) 0.0187(17)
F2 0.0507(18) 0.0381(15) 0.0478(18) 0.0159(14) -0.0154(16) -0.0239(15)
F3 0.102(4) 0.0505(19) 0.071(3) -0.004(2) -0.059(3) -0.015(3)
F1D 0.102(4) 0.0505(19) 0.071(3) -0.004(2) -0.059(3) -0.015(3)
F2D 0.0307(18) 0.066(3) 0.135(4) 0.056(3) 0.042(2) 0.0187(17)
F3D 0.0507(18) 0.0381(15) 0.0478(18) 0.0159(14) -0.0154(16) -0.0239(15)
C38 0.0287(17) 0.0259(16) 0.0267(16) -0.0046(13) 0.0042(13) -0.0097(14)
C39 0.0279(17) 0.0276(17) 0.0401(19) 0.0043(14) 0.0072(14) -0.0120(14)
C40 0.0251(16) 0.0278(17) 0.0323(17) -0.0019(14) 0.0056(13) -0.0109(14)
C41 0.0264(19) 0.033(2) 0.073(3) 0.0117(19) 0.0116(18) -0.0074(16)
F4 0.0282(14) 0.053(2) 0.139(3) 0.045(2) 0.0088(17) -0.0174(14)
F5 0.0360(14) 0.0480(18) 0.087(2) -0.0208(16) -0.0076(14) -0.0218(13)
F6 0.0237(14) 0.0386(13) 0.0519(19) -0.0077(12) 0.0114(12) -0.0050(11)
F4D 0.0237(14) 0.0386(13) 0.0519(19) -0.0077(12) 0.0114(12) -0.0050(11)
F5D 0.0282(14) 0.053(2) 0.139(3) 0.045(2) 0.0088(17) -0.0174(14)
F6D 0.0360(14) 0.0480(18) 0.087(2) -0.0208(16) -0.0076(14) -0.0218(13)
C42 0.043(2) 0.0322(19) 0.038(2) -0.0063(15) 0.0002(16) -0.0183(17)
C43 0.0304(17) 0.0212(15) 0.0236(16) 0.0004(12) -0.0015(13) -0.0077(13)
C44 0.0345(18) 0.0245(16) 0.0266(16) -0.0041(13) 0.0049(13) -0.0113(14)
C45 0.0202(15) 0.0227(15) 0.0228(15) 0.0001(12) 0.0010(12) -0.0061(12)
C46 0.0251(16) 0.0292(17) 0.0290(17) -0.0081(13) 0.0067(13) -0.0072(14)
F7 0.105(2) 0.0617(16) 0.0453(14) -0.0017(12) -0.0273(15) -0.0444(16)
F8 0.0627(16) 0.0458(14) 0.0673(16) -0.0209(12) 0.0147(12) -0.0366(13)
F9 0.0529(15) 0.0416(13) 0.0823(19) -0.0343(13) 0.0121(13) -0.0179(12)
F10 0.0377(12) 0.0422(13) 0.0607(15) 0.0120(11) 0.0157(10) -0.0144(10)
F11 0.0277(11) 0.0693(15) 0.0417(12) -0.0208(11) 0.0076(9) -0.0239(11)
F12 0.0287(11) 0.0467(13) 0.0458(12) -0.0194(10) 0.0159(9) -0.0099(10)
O13 0.0201(11) 0.0273(11) 0.0221(11) 0.0017(9) -0.0015(9) -0.0098(9)
Cl1D 0.1036(14) 0.0520(9) 0.0446(8) -0.0170(6) 0.0229(8) -0.0437(9)
Cl2D 0.0487(9) 0.0550(8) 0.0442(11) 0.0166(8) -0.0091(8) -0.0272(7)
C1D 0.037(3) 0.039(3) 0.045(3) 0.000(2) 0.012(2) -0.013(2)
O1E 0.0487(9) 0.0550(8) 0.0442(11) 0.0166(8) -0.0091(8) -0.0272(7)
C1E 0.0487(9) 0.0550(8) 0.0442(11) 0.0166(8) -0.0091(8) -0.0272(7)
C2E 0.056(7) 0.033(9) 0.090(14) 0.002(9) 0.010(7) -0.013(8)
C3E 0.1036(14) 0.0520(9) 0.0446(8) -0.0170(6) 0.0229(8) -0.0437(9)
O1S 0.0290(14) 0.0647(19) 0.0359(14) -0.0009(13) -0.0043(11) -0.0121(13)
C2S 0.039(2) 0.060(3) 0.049(2) -0.010(2) -0.0014(18) -0.013(2)
C3S 0.033(2) 0.047(2) 0.0304(18) 0.0083(16) -0.0023(14) -0.0189(17)
C4S 0.041(2) 0.065(3) 0.045(2) 0.005(2) -0.0098(18) -0.024(2)

loop_
_atom_type_symbol
_atom_type_description
_atom_type_scat_dispersion_real
_atom_type_scat_dispersion_imag
_atom_type_scat_source
C C 0.0033 0.0016 'International Tables Vol C Tables 4.2.6.8 and 6.1.1.4'
H H 0.0000 0.0000 'International Tables Vol C Tables 4.2.6.8 and 6.1.1.4'
N N 0.0061 0.0033 'International Tables Vol C Tables 4.2.6.8 and 6.1.1.4'
O O 0.0106 0.0060 'International Tables Vol C Tables 4.2.6.8 and 6.1.1.4'
F F 0.0171 0.0103 'International Tables Vol C Tables 4.2.6.8 and 6.1.1.4'
Cl Cl 0.1484 0.1585 'International Tables Vol C Tables 4.2.6.8 and 6.1.1.4'
Co Co 0.3494 0.9721 'International Tables Vol C Tables 4.2.6.8 and 6.1.1.4'

loop_
_geom_angle_atom_site_label_1
_geom_angle_atom_site_label_2
_geom_angle_atom_site_label_3
_geom_angle
O10 Co1 O13 97.62(9)
O10 Co1 O12 172.57(9)
O13 Co1 O12 89.63(8)
O10 Co1 O11 86.28(9)
O13 Co1 O11 171.56(9)
O12 Co1 O11 86.76(9)
O10 Co1 O9 89.49(9)
O13 Co1 O9 85.97(9)
O12 Co1 O9 92.70(9)
O11 Co1 O9 86.59(9)
O10 Co1 O1 90.69(8)
O13 Co1 O1 84.95(8)
O12 Co1 O1 88.28(8)
O11 Co1 O1 102.54(8)
O9 Co1 O1 170.86(9)
N1 O1 Co1 127.27(16)
N3 O3 C4 108.27(19)
N4 O4 H4O 100.7
C2 O5 C3 119.6(2)
C8 O6 C7 121.3(2)
C20 O7 C21 118.6(2)
C26 O8 C25 117.7(2)
C38 O9 Co1 123.9(2)
C40 O10 Co1 123.3(2)
C43 O11 Co1 126.1(2)
C45 O12 Co1 126.9(2)
C1 N1 O1 122.8(2)
C1 N1 C2 122.9(2)
O1 N1 C2 113.2(2)
C9 N2 O2 123.4(2)
C9 N2 C8 123.7(2)
O2 N2 C8 112.8(2)
C19 N3 O3 108.9(2)
C19 N3 C20 113.6(2)
O3 N3 C20 109.5(2)
C27 N4 O4 105.9(2)
C27 N4 C26 111.0(2)
O4 N4 C26 105.5(2)
N1 C1 C10 119.3(2)
N1 C1 C4 121.3(2)
C10 C1 C4 118.7(2)
O5 C2 C11 112.9(2)
O5 C2 C12 105.3(2)
C11 C2 C12 112.2(2)
O5 C2 N1 111.0(2)
C11 C2 N1 109.5(2)
C12 C2 N1 105.6(2)
O5 C3 C14 112.1(2)
O5 C3 C13 104.1(2)
C14 C3 C13 110.7(3)
O5 C3 C4 106.3(2)
C14 C3 C4 111.2(2)
C13 C3 C4 112.1(3)
O3 C4 C5 110.4(2)
O3 C4 C1 107.0(2)
C5 C4 C1 109.5(2)
O3 C4 C3 106.6(2)
C5 C4 C3 112.7(2)
C1 C4 C3 110.5(2)
C6 C5 C4 123.2(3)
C6 C5 H5A 118.4
C4 C5 H5A 118.4
C5 C6 C9 120.0(2)
C5 C6 C7 123.4(3)
C9 C6 C7 116.5(2)
O6 C7 C15 102.5(2)
O6 C7 C16 113.4(2)
C15 C7 C16 110.1(3)
O6 C7 C6 106.9(2)
C15 C7 C6 112.9(3)
C16 C7 C6 110.7(3)
O6 C8 C17 105.8(2)
O6 C8 C18 114.2(2)
C17 C8 C18 111.0(2)
O6 C8 N2 109.8(2)
C17 C8 N2 107.5(2)
C18 C8 N2 108.4(2)
N2 C9 C6 121.1(2)
N2 C9 C10 116.9(2)
C6 C9 C10 121.9(2)
C1 C10 C9 111.1(2)
C1 C10 C28 104.9(2)
C9 C10 C28 113.0(2)
C1 C10 H10A 109.2
C9 C10 H10A 109.2
C28 C10 H10A 109.2
C2 C11 H11A 109.5
C2 C11 H11B 109.5
H11A C11 H11B 109.5
C2 C11 H11C 109.5
H11A C11 H11C 109.5
H11B C11 H11C 109.5
C2 C12 H12A 109.5
C2 C12 H12B 109.5
H12A C12 H12B 109.5
C2 C12 H12C 109.5
H12A C12 H12C 109.5
H12B C12 H12C 109.5
C3 C13 H13A 109.5
C3 C13 H13B 109.5
H13A C13 H13B 109.5
C3 C13 H13C 109.5
H13A C13 H13C 109.5
H13B C13 H13C 109.5
C3 C14 H14A 109.5
C3 C14 H14B 109.5
H14A C14 H14B 109.5
C3 C14 H14C 109.5
H14A C14 H14C 109.5
H14B C14 H14C 109.5
C7 C15 H15A 109.5
C7 C15 H15B 109.5
H15A C15 H15B 109.5
C7 C15 H15C 109.5
H15A C15 H15C 109.5
H15B C15 H15C 109.5
C7 C16 H16A 109.5
C7 C16 H16B 109.5
H16A C16 H16B 109.5
C7 C16 H16C 109.5
H16A C16 H16C 109.5
H16B C16 H16C 109.5
C8 C17 H17A 109.5
C8 C17 H17B 109.5
H17A C17 H17B 109.5
C8 C17 H17C 109.5
H17A C17 H17C 109.5
H17B C17 H17C 109.5
C8 C18 H18A 109.5
C8 C18 H18B 109.5
H18A C18 H18B 109.5
C8 C18 H18C 109.5
H18A C18 H18C 109.5
H18B C18 H18C 109.5
C22 C19 C28 121.6(3)
C22 C19 N3 120.7(3)
C28 C19 N3 117.6(3)
O7 C20 N3 112.0(2)
O7 C20 C30 104.0(2)
N3 C20 C30 111.5(3)
O7 C20 C29 113.1(3)
N3 C20 C29 105.8(2)
C30 C20 C29 110.7(3)
O7 C21 C22 111.5(2)
O7 C21 C31 110.7(2)
C22 C21 C31 111.4(3)
O7 C21 C32 103.1(2)
C22 C21 C32 110.1(2)
C31 C21 C32 109.7(3)
C19 C22 C23 118.2(3)
C19 C22 C21 122.0(3)
C23 C22 C21 119.8(3)
C24 C23 C22 121.9(3)
C24 C23 H23A 119.1
C22 C23 H23A 119.1
C23 C24 C27 119.3(3)
C23 C24 C25 119.3(3)
C27 C24 C25 121.3(3)
O8 C25 C24 112.9(2)
O8 C25 C33 104.8(2)
C24 C25 C33 108.7(2)
O8 C25 C34 107.9(2)
C24 C25 C34 112.1(2)
C33 C25 C34 110.2(2)
O8 C26 N4 110.6(2)
O8 C26 C35 105.1(2)
N4 C26 C35 110.0(2)
O8 C26 C36 112.8(2)
N4 C26 C36 107.7(2)
C35 C26 C36 110.7(2)
C28 C27 C24 120.2(3)
C28 C27 N4 120.6(3)
C24 C27 N4 119.1(2)
C27 C28 C19 118.9(3)
C27 C28 C10 122.9(3)
C19 C28 C10 118.1(2)
C20 C29 H29A 109.5
C20 C29 H29B 109.5
H29A C29 H29B 109.5
C20 C29 H29C 109.5
H29A C29 H29C 109.5
H29B C29 H29C 109.5
C20 C30 H30A 109.5
C20 C30 H30B 109.5
H30A C30 H30B 109.5
C20 C30 H30C 109.5
H30A C30 H30C 109.5
H30B C30 H30C 109.5
C21 C31 H31A 109.5
C21 C31 H31B 109.5
H31A C31 H31B 109.5
C21 C31 H31C 109.5
H31A C31 H31C 109.5
H31B C31 H31C 109.5
C21 C32 H32A 109.5
C21 C32 H32B 109.5
H32A C32 H32B 109.5
C21 C32 H32C 109.5
H32A C32 H32C 109.5
H32B C32 H32C 109.5
C25 C33 H33A 109.5
C25 C33 H33B 109.5
H33A C33 H33B 109.5
C25 C33 H33C 109.5
H33A C33 H33C 109.5
H33B C33 H33C 109.5
C25 C34 H34A 109.5
C25 C34 H34B 109.5
H34A C34 H34B 109.5
C25 C34 H34C 109.5
H34A C34 H34C 109.5
H34B C34 H34C 109.5
C26 C35 H35A 109.5
C26 C35 H35B 109.5
H35A C35 H35B 109.5
C26 C35 H35C 109.5
H35A C35 H35C 109.5
H35B C35 H35C 109.5
C26 C36 H36A 109.5
C26 C36 H36B 109.5
H36A C36 H36B 109.5
C26 C36 H36C 109.5
H36A C36 H36C 109.5
H36B C36 H36C 109.5
F1 C37 F2D 115.4(12)
F1 C37 F3D 83.5(10)
F2D C37 F3D 109.2(15)
F1 C37 F1D 16.2(11)
F2D C37 F1D 106.5(15)
F3D C37 F1D 99.3(12)
F1 C37 F3 109.5(4)
F2D C37 F3 87.8(15)
F3D C37 F3 28.3(8)
F1D C37 F3 124.2(10)
F1 C37 F2 104.9(3)
F2D C37 F2 17.2(15)
F3D C37 F2 123.2(9)
F1D C37 F2 93.3(13)
F3 C37 F2 104.4(4)
F1 C37 C38 112.7(3)
F2D C37 C38 118.2(12)
F3D C37 C38 112.7(10)
F1D C37 C38 109.1(13)
F3 C37 C38 110.2(3)
F2 C37 C38 114.7(3)
O9 C38 C39 128.5(3)
O9 C38 C37 113.9(3)
C39 C38 C37 117.5(3)
C40 C39 C38 122.9(3)
C40 C39 H39A 118.6
C38 C39 H39A 118.6
O10 C40 C39 129.7(3)
O10 C40 C41 112.4(3)
C39 C40 C41 117.9(3)
F4 C41 F6 111.3(3)
F4 C41 F5D 64.0(10)
F6 C41 F5D 127.2(9)
F4 C41 F6D 115.5(18)
F6 C41 F6D 16.1(13)
F5D C41 F6D 113.7(15)
F4 C41 F4D 42.6(9)
F6 C41 F4D 82.1(8)
F5D C41 F4D 106.3(12)
F6D C41 F4D 94.6(15)
F4 C41 F5 104.2(3)
F6 C41 F5 105.4(3)
F5D C41 F5 41.1(10)
F6D C41 F5 89.3(13)
F4D C41 F5 144.1(10)
F4 C41 C40 114.3(3)
F6 C41 C40 110.6(3)
F5D C41 C40 118.8(9)
F6D C41 C40 118.7(17)
F4D C41 C40 98.9(8)
F5 C41 C40 110.4(3)
F8 C42 F9 107.4(3)
F8 C42 F7 106.7(3)
F9 C42 F7 106.7(3)
F8 C42 C43 112.6(3)
F9 C42 C43 112.8(3)
F7 C42 C43 110.4(3)
O11 C43 C44 128.6(3)
O11 C43 C42 114.0(3)
C44 C43 C42 117.3(3)
C45 C44 C43 121.5(3)
C45 C44 H44A 119.3
C43 C44 H44A 119.3
O12 C45 C44 128.4(3)
O12 C45 C46 113.7(3)
C44 C45 C46 117.9(3)
F12 C46 F11 107.0(3)
F12 C46 F10 106.9(3)
F11 C46 F10 106.4(3)
F12 C46 C45 114.0(3)
F11 C46 C45 111.7(3)
F10 C46 C45 110.3(3)
Co1 O13 H13O 117.0
Co1 O13 H13P 119.4
H13O O13 H13P 107.3
Cl2D C1D Cl1D 111.7(3)
Cl2D C1D H1D1 109.3
Cl1D C1D H1D1 109.3
Cl2D C1D H1D2 109.3
Cl1D C1D H1D2 109.3
H1D1 C1D H1D2 107.9
O1E C1E C2E 125.2(14)
O1E C1E C3E 120.8(13)
C2E C1E C3E 114.0(17)
O1S C3S C2S 122.3(3)
O1S C3S C4S 120.2(4)
C2S C3S C4S 117.6(4)

loop_
_geom_bond_atom_site_label_1
_geom_bond_atom_site_label_2
_geom_bond_distance
Co1 O10 2.053(2)
Co1 O13 2.058(2)
Co1 O12 2.064(2)
Co1 O11 2.070(2)
Co1 O9 2.081(2)
Co1 O1 2.118(2)
O1 N1 1.323(3)
O2 N2 1.303(3)
O3 N3 1.454(3)
O3 C4 1.471(4)
O4 N4 1.468(3)
O4 H4O 0.9438
O5 C2 1.411(3)
O5 C3 1.443(3)
O6 C8 1.407(3)
O6 C7 1.452(3)
O7 C20 1.425(4)
O7 C21 1.445(3)
O8 C26 1.426(3)
O8 C25 1.446(4)
O9 C38 1.248(4)
O10 C40 1.261(4)
O11 C43 1.253(4)
O12 C45 1.253(4)
N1 C1 1.298(4)
N1 C2 1.520(3)
N2 C9 1.302(4)
N2 C8 1.523(3)
N3 C19 1.436(3)
N3 C20 1.474(4)
N4 C27 1.440(4)
N4 C26 1.491(4)
C1 C10 1.502(4)
C1 C4 1.508(4)
C2 C11 1.515(4)
C2 C12 1.517(4)
C3 C14 1.518(4)
C3 C13 1.523(4)
C3 C4 1.540(4)
C4 C5 1.503(4)
C5 C6 1.338(4)
C5 H5A 0.9500
C6 C9 1.461(4)
C6 C7 1.526(4)
C7 C15 1.520(4)
C7 C16 1.525(5)
C8 C17 1.510(4)
C8 C18 1.520(4)
C9 C10 1.515(4)
C10 C28 1.546(4)
C10 H10A 1.0000
C11 H11A 0.9800
C11 H11B 0.9800
C11 H11C 0.9800
C12 H12A 0.9800
C12 H12B 0.9800
C12 H12C 0.9800
C13 H13A 0.9800
C13 H13B 0.9800
C13 H13C 0.9800
C14 H14A 0.9800
C14 H14B 0.9800
C14 H14C 0.9800
C15 H15A 0.9800
C15 H15B 0.9800
C15 H15C 0.9800
C16 H16A 0.9800
C16 H16B 0.9800
C16 H16C 0.9800
C17 H17A 0.9800
C17 H17B 0.9800
C17 H17C 0.9800
C18 H18A 0.9800
C18 H18B 0.9800
C18 H18C 0.9800
C19 C22 1.390(4)
C19 C28 1.404(4)
C20 C30 1.522(4)
C20 C29 1.529(4)
C21 C22 1.521(4)
C21 C31 1.527(4)
C21 C32 1.529(4)
C22 C23 1.399(4)
C23 C24 1.381(4)
C23 H23A 0.9500
C24 C27 1.406(4)
C24 C25 1.526(4)
C25 C33 1.533(4)
C25 C34 1.538(4)
C26 C35 1.516(4)
C26 C36 1.532(4)
C27 C28 1.399(4)
C29 H29A 0.9800
C29 H29B 0.9800
C29 H29C 0.9800
C30 H30A 0.9800
C30 H30B 0.9800
C30 H30C 0.9800
C31 H31A 0.9800
C31 H31B 0.9800
C31 H31C 0.9800
C32 H32A 0.9800
C32 H32B 0.9800
C32 H32C 0.9800
C33 H33A 0.9800
C33 H33B 0.9800
C33 H33C 0.9800
C34 H34A 0.9800
C34 H34B 0.9800
C34 H34C 0.9800
C35 H35A 0.9800
C35 H35B 0.9800
C35 H35C 0.9800
C36 H36A 0.9800
C36 H36B 0.9800
C36 H36C 0.9800
C37 F1 1.320(3)
C37 F2D 1.320(4)
C37 F3D 1.320(4)
C37 F1D 1.324(5)
C37 F3 1.325(3)
C37 F2 1.325(3)
C37 C38 1.522(5)
C38 C39 1.405(5)
C39 C40 1.381(5)
C39 H39A 0.9500
C40 C41 1.542(5)
C41 F4 1.323(3)
C41 F6 1.331(3)
C41 F5D 1.331(4)
C41 F6D 1.337(4)
C41 F4D 1.351(4)
C41 F5 1.356(3)
C42 F8 1.323(4)
C42 F9 1.332(4)
C42 F7 1.335(4)
C42 C43 1.531(5)
C43 C44 1.397(5)
C44 C45 1.390(4)
C44 H44A 0.9500
C45 C46 1.534(4)
C46 F12 1.330(4)
C46 F11 1.332(4)
C46 F10 1.339(4)
O13 H13O 0.9284
O13 H13P 0.8105
Cl1D C1D 1.777(6)
Cl2D C1D 1.766(6)
C1D H1D1 0.9900
C1D H1D2 0.9900
O1E C1E 1.212(17)
C1E C2E 1.415(14)
C1E C3E 1.474(14)
C2E H2E1 0.9800
C2E H2E2 0.9800
C2E H2E3 0.9800
C3E H3E1 0.9800
C3E H3E2 0.9800
C3E H3E3 0.9800
O1S C3S 1.218(4)
C2S C3S 1.480(5)
C2S H2SA 0.9800
C2S H2SB 0.9800
C2S H2SC 0.9800
C3S C4S 1.500(5)
C4S H4SA 0.9800
C4S H4SB 0.9800
C4S H4SC 0.9800

loop_
_geom_torsion_atom_site_label_1
_geom_torsion_atom_site_label_2
_geom_torsion_atom_site_label_3
_geom_torsion_atom_site_label_4
_geom_torsion
O10 Co1 O1 N1 -11.2(2)
O13 Co1 O1 N1 -108.7(2)
O12 Co1 O1 N1 161.5(2)
O11 Co1 O1 N1 75.2(2)
O9 Co1 O1 N1 -102.2(5)
O10 Co1 O9 C38 12.1(3)
O13 Co1 O9 C38 109.7(3)
O12 Co1 O9 C38 -160.8(3)
O11 Co1 O9 C38 -74.3(3)
O1 Co1 O9 C38 103.2(5)
O13 Co1 O10 C40 -100.8(3)
O12 Co1 O10 C40 92.2(7)
O11 Co1 O10 C40 71.6(3)
O9 Co1 O10 C40 -15.0(3)
O1 Co1 O10 C40 174.2(3)
O10 Co1 O11 C43 -169.1(3)
O13 Co1 O11 C43 -51.3(7)
O12 Co1 O11 C43 13.5(2)
O9 Co1 O11 C43 -79.4(3)
O1 Co1 O11 C43 101.0(2)
O10 Co1 O12 C45 -30.5(8)
O13 Co1 O12 C45 162.5(2)
O11 Co1 O12 C45 -9.9(2)
O9 Co1 O12 C45 76.5(2)
O1 Co1 O12 C45 -112.6(2)
Co1 O1 N1 C1 86.4(3)
Co1 O1 N1 C2 -105.2(2)
C4 O3 N3 C19 96.9(2)
C4 O3 N3 C20 -138.3(2)
O1 N1 C1 C10 9.9(4)
C2 N1 C1 C10 -157.3(2)
O1 N1 C1 C4 -179.7(2)
C2 N1 C1 C4 13.1(4)
C3 O5 C2 C11 91.9(3)
C3 O5 C2 C12 -145.3(2)
C3 O5 C2 N1 -31.5(3)
C1 N1 C2 O5 -8.3(4)
O1 N1 C2 O5 -176.7(2)
C1 N1 C2 C11 -133.7(3)
O1 N1 C2 C11 58.0(3)
C1 N1 C2 C12 105.3(3)
O1 N1 C2 C12 -63.1(3)
C2 O5 C3 C14 -61.0(3)
C2 O5 C3 C13 179.4(2)
C2 O5 C3 C4 60.8(3)
N3 O3 C4 C5 51.0(3)
N3 O3 C4 C1 -68.0(2)
N3 O3 C4 C3 173.8(2)
N1 C1 C4 O3 -97.7(3)
C10 C1 C4 O3 72.8(3)
N1 C1 C4 C5 142.7(3)
C10 C1 C4 C5 -46.8(3)
N1 C1 C4 C3 18.0(4)
C10 C1 C4 C3 -171.6(2)
O5 C3 C4 O3 65.3(3)
C14 C3 C4 O3 -172.3(2)
C13 C3 C4 O3 -47.8(3)
O5 C3 C4 C5 -173.4(2)
C14 C3 C4 C5 -51.1(3)
C13 C3 C4 C5 73.5(3)
O5 C3 C4 C1 -50.5(3)
C14 C3 C4 C1 71.8(3)
C13 C3 C4 C1 -163.6(2)
O3 C4 C5 C6 -86.7(3)
C1 C4 C5 C6 30.8(4)
C3 C4 C5 C6 154.2(3)
C4 C5 C6 C9 -4.2(4)
C4 C5 C6 C7 178.5(3)
C8 O6 C7 C15 -174.2(2)
C8 O6 C7 C16 67.1(3)
C8 O6 C7 C6 -55.2(3)
C5 C6 C7 O6 -146.4(3)
C9 C6 C7 O6 36.3(3)
C5 C6 C7 C15 -34.4(4)
C9 C6 C7 C15 148.3(3)
C5 C6 C7 C16 89.7(4)
C9 C6 C7 C16 -87.7(3)
C7 O6 C8 C17 154.9(2)
C7 O6 C8 C18 -82.7(3)
C7 O6 C8 N2 39.2(3)
C9 N2 C8 O6 -3.1(4)
O2 N2 C8 O6 174.1(2)
C9 N2 C8 C17 -117.8(3)
O2 N2 C8 C17 59.5(3)
C9 N2 C8 C18 122.1(3)
O2 N2 C8 C18 -60.6(3)
O2 N2 C9 C6 172.0(3)
C8 N2 C9 C6 -11.0(4)
O2 N2 C9 C10 -3.5(4)
C8 N2 C9 C10 173.5(3)
C5 C6 C9 N2 175.2(3)
C7 C6 C9 N2 -7.4(4)
C5 C6 C9 C10 -9.6(4)
C7 C6 C9 C10 167.9(3)
N1 C1 C10 C9 -154.2(3)
C4 C1 C10 C9 35.1(3)
N1 C1 C10 C28 83.4(3)
C4 C1 C10 C28 -87.3(3)
N2 C9 C10 C1 169.6(3)
C6 C9 C10 C1 -5.8(4)
N2 C9 C10 C28 -72.8(3)
C6 C9 C10 C28 111.8(3)
O3 N3 C19 C22 101.8(3)
C20 N3 C19 C22 -20.5(4)
O3 N3 C19 C28 -80.9(3)
C20 N3 C19 C28 156.8(2)
C21 O7 C20 N3 -54.5(3)
C21 O7 C20 C30 -175.0(2)
C21 O7 C20 C29 64.9(3)
C19 N3 C20 O7 47.4(3)
O3 N3 C20 O7 -74.7(3)
C19 N3 C20 C30 163.4(2)
O3 N3 C20 C30 41.4(3)
C19 N3 C20 C29 -76.3(3)
O3 N3 C20 C29 161.7(2)
C20 O7 C21 C22 30.3(3)
C20 O7 C21 C31 -94.3(3)
C20 O7 C21 C32 148.4(3)
C28 C19 C22 C23 0.4(4)
N3 C19 C22 C23 177.6(2)
C28 C19 C22 C21 -179.9(3)
N3 C19 C22 C21 -2.7(4)
O7 C21 C22 C19 -1.1(4)
C31 C21 C22 C19 123.1(3)
C32 C21 C22 C19 -115.0(3)
O7 C21 C22 C23 178.6(2)
C31 C21 C22 C23 -57.2(4)
C32 C21 C22 C23 64.8(4)
C19 C22 C23 C24 0.1(4)
C21 C22 C23 C24 -179.7(3)
C22 C23 C24 C27 -0.1(4)
C22 C23 C24 C25 -176.7(3)
C26 O8 C25 C24 21.6(3)
C26 O8 C25 C33 139.7(2)
C26 O8 C25 C34 -102.9(3)
C23 C24 C25 O8 -175.6(2)
C27 C24 C25 O8 7.9(4)
C23 C24 C25 C33 68.6(3)
C27 C24 C25 C33 -107.9(3)
C23 C24 C25 C34 -53.5(4)
C27 C24 C25 C34 130.0(3)
C25 O8 C26 N4 -55.0(3)
C25 O8 C26 C35 -173.6(2)
C25 O8 C26 C36 65.7(3)
C27 N4 C26 O8 58.1(3)
O4 N4 C26 O8 -56.1(3)
C27 N4 C26 C35 173.8(2)
O4 N4 C26 C35 59.6(3)
C27 N4 C26 C36 -65.6(3)
O4 N4 C26 C36 -179.8(2)
C23 C24 C27 C28 -0.3(4)
C25 C24 C27 C28 176.2(2)
C23 C24 C27 N4 -178.6(2)
C25 C24 C27 N4 -2.1(4)
O4 N4 C27 C28 -94.8(3)
C26 N4 C27 C28 151.3(2)
O4 N4 C27 C24 83.6(3)
C26 N4 C27 C24 -30.4(3)
C24 C27 C28 C19 0.7(4)
N4 C27 C28 C19 179.1(2)
C24 C27 C28 C10 177.4(2)
N4 C27 C28 C10 -4.3(4)
C22 C19 C28 C27 -0.8(4)
N3 C19 C28 C27 -178.1(2)
C22 C19 C28 C10 -177.6(2)
N3 C19 C28 C10 5.2(4)
C1 C10 C28 C27 -115.4(3)
C9 C10 C28 C27 123.3(3)
C1 C10 C28 C19 61.2(3)
C9 C10 C28 C19 -60.0(3)
Co1 O9 C38 C39 -4.3(5)
Co1 O9 C38 C37 177.77(18)
F1 C37 C38 O9 -40.2(5)
F2D C37 C38 O9 -178.9(17)
F3D C37 C38 O9 52.2(10)
F1D C37 C38 O9 -57.1(12)
F3 C37 C38 O9 82.5(5)
F2 C37 C38 O9 -160.1(3)
F1 C37 C38 C39 141.6(4)
F2D C37 C38 C39 2.9(18)
F3D C37 C38 C39 -126.0(10)
F1D C37 C38 C39 124.7(12)
F3 C37 C38 C39 -95.7(5)
F2 C37 C38 C39 21.7(4)
O9 C38 C39 C40 -6.2(6)
C37 C38 C39 C40 171.7(3)
Co1 O10 C40 C39 11.0(5)
Co1 O10 C40 C41 -167.83(19)
C38 C39 C40 O10 2.4(6)
C38 C39 C40 C41 -178.8(3)
O10 C40 C41 F4 -172.0(4)
C39 C40 C41 F4 9.0(5)
O10 C40 C41 F6 -45.5(4)
C39 C40 C41 F6 135.5(3)
O10 C40 C41 F5D 115.4(12)
C39 C40 C41 F5D -63.6(13)
O10 C40 C41 F6D -30.1(16)
C39 C40 C41 F6D 150.9(16)
O10 C40 C41 F4D -130.3(9)
C39 C40 C41 F4D 50.7(9)
O10 C40 C41 F5 70.8(3)
C39 C40 C41 F5 -108.1(3)
Co1 O11 C43 C44 -9.6(5)
Co1 O11 C43 C42 175.1(2)
F8 C42 C43 O11 -29.9(4)
F9 C42 C43 O11 -151.6(3)
F7 C42 C43 O11 89.2(4)
F8 C42 C43 C44 154.3(3)
F9 C42 C43 C44 32.6(4)
F7 C42 C43 C44 -86.6(4)
O11 C43 C44 C45 -3.7(5)
C42 C43 C44 C45 171.4(3)
Co1 O12 C45 C44 1.7(5)
Co1 O12 C45 C46 179.19(19)
C43 C44 C45 O12 8.1(5)
C43 C44 C45 C46 -169.3(3)
O12 C45 C46 F12 167.8(3)
C44 C45 C46 F12 -14.4(4)
O12 C45 C46 F11 46.3(4)
C44 C45 C46 F11 -135.9(3)
O12 C45 C46 F10 -71.8(3)
C44 C45 C46 F10 105.9(3)
